data_2004592
loop_
_publ_author_name
'Tafeenko, V. A.'
'Schenk, H.'
'Paseshnichenko, K. A.'
'Aslanov, L. A.'

_publ_section_title
;
 7-Methyl-6-phenylimidazo[2,1-<i>b</i>]thiazolium Iodide
;
_journal_issue 3
_journal_name_full 'Acta Crystallographica Section C'
_journal_page_first 729
_journal_page_last 731
_journal_paper_doi 10.1107/S0108270195006561
_journal_volume 52
_journal_year 1996
_chemical_formula_moiety 'C12 H11 I N2 S'
_chemical_formula_sum 'C12 H11 I N2 S'
_chemical_formula_weight 342.2
_space_group_IT_number 9
_symmetry_cell_setting monoclinic
_symmetry_space_group_name_Hall 'C -2yc'
_symmetry_space_group_name_H-M 'C 1 c 1'
_atom_type_scat_source 'International Tables for X-ray Crystallography (1962, Vol. III)'
_cell_angle_alpha 90
_cell_angle_beta 113.95(2)
_cell_angle_gamma 90
_cell_formula_units_Z 4
_cell_length_a 6.2550(10)
_cell_length_b 30.059(4)
_cell_length_c 7.4250(10)
_cell_measurement_reflns_used 22
_cell_measurement_temperature 295
_cell_measurement_theta_max 18
_cell_measurement_theta_min 15
_cell_volume 1275.8(4)
_diffrn_measurement_device 'Enraf-Nonius CAD-4'
_diffrn_measurement_method \w
_diffrn_radiation_type MoK\a
_diffrn_radiation_wavelength 0.71073
_diffrn_reflns_av_R_equivalents 0.013
_diffrn_reflns_limit_h_max 8
_diffrn_reflns_limit_h_min 0
_diffrn_reflns_limit_k_max 39
_diffrn_reflns_limit_k_min 0
_diffrn_reflns_limit_l_max 9
_diffrn_reflns_limit_l_min -9
_diffrn_reflns_number 1761
_diffrn_reflns_theta_max 28
_diffrn_standards_decay_% <1.2
_diffrn_standards_interval_time 90
_diffrn_standards_number 3
_exptl_absorpt_coefficient_mu 2.615
_exptl_absorpt_correction_T_max 0.99
_exptl_absorpt_correction_T_min 0.82
_exptl_absorpt_correction_type 'empirical (North, Phillips & Mathews, 1968)'
_exptl_crystal_colour yellow
_exptl_crystal_density_diffrn 1.782
_exptl_crystal_description 'approximate prism'
_exptl_crystal_size_max 0.40
_exptl_crystal_size_mid 0.25
_exptl_crystal_size_min 0.20
_refine_diff_density_max 0.40
_refine_diff_density_min -0.35
_refine_ls_extinction_method none
_refine_ls_goodness_of_fit_obs 1.62
_refine_ls_hydrogen_treatment refall
_refine_ls_number_parameters 183
_refine_ls_number_reflns 1480
_refine_ls_R_factor_obs 0.019
_refine_ls_shift/esd_max 0.12
_refine_ls_structure_factor_coef F
_refine_ls_weighting_details 'w = 4F^2^/[\s^2^(I) + (0.015F^2^)^2^]'
_refine_ls_weighting_scheme calc
_refine_ls_wR_factor_obs 0.021
_reflns_number_observed 1480
_reflns_number_total 1521
_reflns_observed_criterion >3\s(I)
_cod_data_source_file cr1172.cif
_cod_data_source_block cr1172a
_cod_depositor_comments
;
The following automatic conversions were performed:

'_refine_ls_weighting_scheme' value 'w = 4F^2^/[\s^2^(I) +
(0.015F^2^)^2^]' was changed to 'calc'. New tag
'_refine_ls_weighting_details' was created. The value of the new tag
was set to 'w = 4F^2^/[\s^2^(I) + (0.015F^2^)^2^]'.

Automatic conversion script
Id: cif_fix_values 3143 2015-03-26 13:38:13Z robertas 
;
_cod_original_cell_volume 1276
_cod_original_sg_symbol_H-M 'C c'
_cod_database_code 2004592

loop_
_symmetry_equiv_pos_as_xyz
x,y,z
x,-y,1/2+z
1/2+x,1/2+y,z
1/2+x,1/2-y,1/2+z

loop_
_atom_site_label
_atom_site_fract_x
_atom_site_fract_y
_atom_site_fract_z
_atom_site_U_iso_or_equiv
I 0 .644460(10) 0 .04755(5)
S(1) .4974(4) .73177(3) .5139(3) .0541(3)
N(1) .6536(6) .66790(10) .3733(5) .0430(10)
N(3) .4592(5) .63790(10) .5282(4) .0380(10)
C(2) .5290(7) .67600(10) .4816(6) .0420(10)
C(3) .5447(6) .60370(10) .4505(6) .0360(10)
C(4) .6621(9) .7425(2) .3768(8) .0660(10)
C(5) .7296(9) .7061(2) .3131(8) .0610(10)
C(6) .6667(7) .62240(10) .3532(6) .0410(10)
C(7) .5025(8) .55650(10) .4703(5) .0380(10)
C(8) .2718(7) .5412(2) .4300(7) .0470(10)
C(9) .2395(8) .4959(2) .4440(7) .0520(10)
C(10) .4197(8) .46640(10) .4884(7) .0480(10)
C(11) .6401(8) .4809(2) .5212(7) .0520(10)
C(12) .6810(7) .5263(2) .5150(6) .0440(10)
C(13) .3360(7) .6355(2) .6580(6) .0530(10)
H(4) .707(8) .773(2) .345(8) .040(10)
H(5) .83(2) .700(2) .249(9) .06(2)
H(6) .749(7) .6090(10) .284(7) .010(10)
H(8) .137(8) .565(2) .373(7) .030(10)
H(9) .113(9) .487(2) .402(9) .050(10)
H(10) .373(8) .439(2) .492(9) .05(2)
H(11) .760(10) .460(2) .541(9) .06(2)
H(12) .809(8) .536(2) .519(8) .030(10)
H(131) .190(10) .647(2) .590(10) .08(2)
H(132) .320(10) .60(2) .690(10) .06(2)
H(133) .410(10) .65(3) .760(10) .09(3)

loop_
_geom_angle_atom_site_label_1
_geom_angle_atom_site_label_2
_geom_angle_atom_site_label_3
_geom_angle
_geom_angle_publ_flag
C(2) S(1) C(4) 88.3(3) yes
C(2) N(1) C(5) 113.6(4) yes
C(2) N(1) C(6) 108.5(4) yes
C(2) N(3) C(3) 108.0(4) yes
C(2) N(3) C(13) 122.3(4) yes
C(3) N(3) C(13) 129.3(4) yes
S(1) C(2) N(1) 112.7(3) yes
N(1) C(2) N(3) 109.4(3) yes
N(3) C(3) C(6) 107.9(3) yes
S(1) C(4) C(5) 113.8(5) yes
N(1) C(5) C(4) 111.6(6) yes
N(1) C(6) C(3) 106.2(4) yes
C(3) C(7) C(8) 120.1(4) yes
C(3) C(7) C(12) 120.3(4) yes
C(8) C(7) C(12) 119.5(4) yes
C(7) C(8) C(9) 117.8(4) yes
C(8) C(9) C(10) 121.7(5) yes
C(9) C(10) C(11) 120.6(4) yes
C(10) C(11) C(12) 119.4(5) yes
C(7) C(12) C(11) 121.0(4) yes

loop_
_geom_bond_atom_site_label_1
_geom_bond_atom_site_label_2
_geom_bond_distance
_geom_bond_publ_flag
S(1) C(2) 1.716(3) yes
S(1) C(4) 1.747(7) yes
N(1) C(2) 1.350(7) yes
N(1) C(5) 1.384(7) yes
N(1) C(6) 1.382(4) yes
N(3) C(2) 1.321(5) yes
N(3) C(3) 1.388(5) yes
N(3) C(13) 1.460(6) yes
C(3) C(6) 1.367(7) yes
C(3) C(7) 1.461(4) yes
C(4) C(5) 1.327(9) yes
C(7) C(8) 1.426(7) yes
C(7) C(12) 1.371(7) yes
C(8) C(9) 1.387(8) yes
C(9) C(10) 1.365(7) yes
C(10) C(11) 1.370(7) yes
C(11) C(12) 1.393(8) yes
C(4) H(4) 1.02(5) no
C(5) H(5) 0.95(8) no
C(6) H(6) 0.96(5) no
C(8) H(8) 1.05(4) no
C(9) H(9) 0.77(5) no
C(10) H(10) 0.86(6) no
C(11) H(11) 0.95(7) no
C(12) H(12) 0.84(5) no
C(13) H(131) 0.91(6) no
C(13) H(132) 1.11(8) no
C(13) H(133) 0.83(7) no

loop_
_geom_contact_atom_site_label_1
_geom_contact_atom_site_label_2
_geom_contact_distance
_geom_contact_site_symmetry_2
_geom_contact_publ_flag
I N(3) 3.811(2) . yes
I C(4) 3.763(6) 4_464 yes
I S(1) 3.7220(10) 4_464 yes
I N(3) 3.759(2) 1_454 yes
